data_7102792
loop_
_publ_author_name
'Tsai, Yi-Chou'
'Wang, Po-Yang'
'Lin, Kuan-Ming'
'Chen, Shin-An'
'Chen, Jin-Ming'

_publ_section_title
;
 Synthesis and reactions of \b-diketiminato divanadium(I)
 inverted-sandwich complexes
;
_journal_coden_ASTM CHCOFS
_journal_issue 2
_journal_name_full
;
 Chemical Communications (Cambridge, United Kingdom)
;
_journal_page_first 205
_journal_page_last 207
_journal_paper_doi 10.1039/b711816c
_journal_year 2008
_chemical_formula_moiety 'C41 H51 N4 V'
_chemical_formula_sum 'C41 H51 N4 V'
_chemical_formula_weight 650.80
_space_group_IT_number 14
_symmetry_cell_setting monoclinic
_symmetry_space_group_name_Hall '-P 2yn'
_symmetry_space_group_name_H-M 'P 1 21/n 1'
_atom_sites_solution_hydrogens geom
_atom_sites_solution_primary direct
_atom_sites_solution_secondary difmap
_audit_creation_method SHELXL-97
_cell_angle_alpha 90.00
_cell_angle_beta 98.778(2)
_cell_angle_gamma 90.00
_cell_formula_units_Z 4
_cell_length_a 12.7056(4)
_cell_length_b 17.7171(6)
_cell_length_c 18.9744(9)
_cell_measurement_reflns_used 18260
_cell_measurement_temperature 200(2)
_cell_measurement_theta_max 25.682
_cell_measurement_theta_min 2.037
_cell_volume 4221.2(3)
_computing_cell_refinement 'HKL Scalepack (Otwinowski & Minor 1997)'
_computing_data_collection 'Collect (Nonius BV, 1997-2000)'
_computing_data_reduction 'HKL Denzo and Scalepack (Otwinowski & Minor 19'
_computing_molecular_graphics 'Ortep-3 for Windows (Farrugia, 1997)'
_computing_publication_material 'WinGX publication routines (Farrugia, 1999)'
_computing_structure_refinement 'SHELXL-97 (Sheldrick, 1997)'
_computing_structure_solution 'SHELXS-86 (Sheldrick, 1986)'
_diffrn_ambient_temperature 200(2)
_diffrn_detector_area_resol_mean 9
_diffrn_measured_fraction_theta_full 0.977
_diffrn_measured_fraction_theta_max 0.977
_diffrn_measurement_device_type KappaCCD
_diffrn_measurement_method 'CCD rotation images, thick slices'
_diffrn_radiation_monochromator graphite
_diffrn_radiation_source 'fine-focus sealed tube'
_diffrn_radiation_type MoK\a
_diffrn_radiation_wavelength 0.71073
_diffrn_reflns_av_R_equivalents 0.1067
_diffrn_reflns_av_sigmaI/netI 0.1487
_diffrn_reflns_limit_h_max 15
_diffrn_reflns_limit_h_min -13
_diffrn_reflns_limit_k_max 21
_diffrn_reflns_limit_k_min -21
_diffrn_reflns_limit_l_max 22
_diffrn_reflns_limit_l_min -21
_diffrn_reflns_number 22694
_diffrn_reflns_theta_full 25.75
_diffrn_reflns_theta_max 25.75
_diffrn_reflns_theta_min 2.09
_exptl_absorpt_coefficient_mu 0.264
_exptl_absorpt_correction_T_max 0.9895
_exptl_absorpt_correction_T_min 0.8903
_exptl_absorpt_correction_type multi-scan
_exptl_absorpt_process_details
;
?
;
_exptl_crystal_colour black
_exptl_crystal_density_diffrn 1.024
_exptl_crystal_density_method 'not measured'
_exptl_crystal_description prism
_exptl_crystal_F_000 1392
_exptl_crystal_size_max 0.32
_exptl_crystal_size_mid 0.25
_exptl_crystal_size_min 0.1
_refine_diff_density_max 0.351
_refine_diff_density_min -0.393
_refine_diff_density_rms 0.096
_refine_ls_extinction_method none
_refine_ls_goodness_of_fit_ref 0.945
_refine_ls_hydrogen_treatment noref
_refine_ls_matrix_type full
_refine_ls_number_parameters 415
_refine_ls_number_reflns 7898
_refine_ls_number_restraints 0
_refine_ls_restrained_S_all 0.945
_refine_ls_R_factor_all 0.1687
_refine_ls_R_factor_gt 0.0848
_refine_ls_shift/su_max 0.000
_refine_ls_shift/su_mean 0.000
_refine_ls_structure_factor_coef Fsqd
_refine_ls_weighting_details 'calc w=1/[\s^2^(Fo^2^)+(0.1140P)^2^+0.0000P] where P=(Fo^2^+2Fc^2^)/3'
_refine_ls_weighting_scheme calc
_refine_ls_wR_factor_gt 0.1952
_refine_ls_wR_factor_ref 0.2292
_reflns_number_gt 3802
_reflns_number_total 7898
_reflns_threshold_expression >2sigma(I)
_cod_data_source_file b711816c.txt
_cod_data_source_block complex_3
_cod_original_sg_symbol_H-M 'P 21/n'
_cod_database_code 7102792

loop_
_symmetry_equiv_pos_as_xyz
'x, y, z'
'-x+1/2, y+1/2, -z+1/2'
'-x, -y, -z'
'x-1/2, -y-1/2, z-1/2'

loop_
_atom_site_label
_atom_site_type_symbol
_atom_site_fract_x
_atom_site_fract_y
_atom_site_fract_z
_atom_site_U_iso_or_equiv
_atom_site_adp_type
_atom_site_occupancy
_atom_site_symmetry_multiplicity
_atom_site_calc_flag
_atom_site_refinement_flags
_atom_site_disorder_assembly
_atom_site_disorder_group
C1 C 0.3184(4) 0.1353(2) 0.3809(3) 0.0392(12) Uani 1 1 d . . .
C2 C 0.2288(4) 0.0908(2) 0.3551(3) 0.0430(13) Uani 1 1 d . . .
C3 C 0.1759(4) 0.0944(3) 0.2791(3) 0.0502(14) Uani 1 1 d . . .
H3 H 0.2256 0.1197 0.2521 0.060 Uiso 1 1 calc R . .
C4 C 0.1511(5) 0.0170(3) 0.2445(4) 0.080(2) Uani 1 1 d . . .
H4A H 0.1173 0.0236 0.1961 0.120 Uiso 1 1 calc R . .
H4B H 0.1044 -0.0103 0.2706 0.120 Uiso 1 1 calc R . .
H4C H 0.2161 -0.0107 0.2451 0.120 Uiso 1 1 calc R . .
C5 C 0.0738(5) 0.1414(3) 0.2696(4) 0.0798(19) Uani 1 1 d . . .
H5A H 0.0426 0.1417 0.2203 0.120 Uiso 1 1 calc R . .
H5B H 0.0904 0.1922 0.2851 0.120 Uiso 1 1 calc R . .
H5C H 0.0244 0.1200 0.2976 0.120 Uiso 1 1 calc R . .
C6 C 0.1907(5) 0.0420(3) 0.4040(4) 0.0636(17) Uani 1 1 d . . .
H6 H 0.1296 0.0137 0.3895 0.076 Uiso 1 1 calc R . .
C7 C 0.2424(6) 0.0356(3) 0.4730(4) 0.0692(18) Uani 1 1 d . . .
H7 H 0.2183 0.0011 0.5038 0.083 Uiso 1 1 calc R . .
C8 C 0.3297(5) 0.0801(3) 0.4964(3) 0.0592(15) Uani 1 1 d . . .
H8 H 0.3624 0.0762 0.5436 0.071 Uiso 1 1 calc R . .
C9 C 0.3700(4) 0.1305(3) 0.4516(3) 0.0446(12) Uani 1 1 d . . .
C10 C 0.4676(4) 0.1767(3) 0.4787(3) 0.0582(15) Uani 1 1 d . . .
H10 H 0.4836 0.2090 0.4398 0.070 Uiso 1 1 calc R . .
C11 C 0.5629(4) 0.1249(4) 0.5012(3) 0.079(2) Uani 1 1 d . . .
H11A H 0.6243 0.1548 0.5189 0.119 Uiso 1 1 calc R . .
H11B H 0.5769 0.0960 0.4609 0.119 Uiso 1 1 calc R . .
H11C H 0.5474 0.0913 0.5380 0.119 Uiso 1 1 calc R . .
C12 C 0.4469(5) 0.2280(4) 0.5413(3) 0.0794(19) Uani 1 1 d . . .
H12A H 0.5097 0.2570 0.5577 0.119 Uiso 1 1 calc R . .
H12B H 0.4295 0.1973 0.5796 0.119 Uiso 1 1 calc R . .
H12C H 0.3887 0.2615 0.5253 0.119 Uiso 1 1 calc R . .
C13 C 0.2616(4) 0.2920(3) 0.3695(3) 0.0472(13) Uani 1 1 d . . .
H13A H 0.2539 0.2582 0.4079 0.071 Uiso 1 1 calc R . .
H13B H 0.1925 0.3049 0.3444 0.071 Uiso 1 1 calc R . .
H13C H 0.2974 0.3371 0.3883 0.071 Uiso 1 1 calc R . .
C14 C 0.3255(3) 0.2545(2) 0.3193(3) 0.0382(11) Uani 1 1 d . . .
C15 C 0.3443(4) 0.2962(2) 0.2592(3) 0.0392(11) Uani 1 1 d . . .
H15 H 0.3269 0.3471 0.2608 0.047 Uiso 1 1 calc R . .
C16 C 0.3845(3) 0.2746(2) 0.1974(2) 0.0374(11) Uani 1 1 d . . .
C17 C 0.3688(5) 0.3300(3) 0.1357(3) 0.0603(15) Uani 1 1 d . . .
H17A H 0.3982 0.3093 0.0962 0.090 Uiso 1 1 calc R . .
H17B H 0.4040 0.3766 0.1503 0.090 Uiso 1 1 calc R . .
H17C H 0.2941 0.3392 0.1216 0.090 Uiso 1 1 calc R . .
C18 C 0.4686(4) 0.1854(2) 0.1257(2) 0.0356(11) Uani 1 1 d . . .
C19 C 0.5639(4) 0.2142(3) 0.1082(3) 0.0465(12) Uani 1 1 d . . .
C20 C 0.6328(4) 0.2705(3) 0.1537(3) 0.0515(14) Uani 1 1 d . . .
H20 H 0.5952 0.2858 0.1928 0.062 Uiso 1 1 calc R . .
C21 C 0.7381(5) 0.2327(4) 0.1865(3) 0.081(2) Uani 1 1 d . . .
H21A H 0.7813 0.2685 0.2161 0.121 Uiso 1 1 calc R . .
H21B H 0.7755 0.2159 0.1491 0.121 Uiso 1 1 calc R . .
H21C H 0.7232 0.1903 0.2149 0.121 Uiso 1 1 calc R . .
C22 C 0.6559(6) 0.3410(3) 0.1134(4) 0.087(2) Uani 1 1 d . . .
H22A H 0.6995 0.3746 0.1451 0.130 Uiso 1 1 calc R . .
H22B H 0.5901 0.3656 0.0950 0.130 Uiso 1 1 calc R . .
H22C H 0.6927 0.3274 0.0747 0.130 Uiso 1 1 calc R . .
C23 C 0.5990(4) 0.1863(3) 0.0462(3) 0.0543(14) Uani 1 1 d . . .
H23 H 0.6618 0.2047 0.0332 0.065 Uiso 1 1 calc R . .
C24 C 0.5425(5) 0.1329(3) 0.0050(3) 0.0599(15) Uani 1 1 d . . .
H24 H 0.5665 0.1158 -0.0362 0.072 Uiso 1 1 calc R . .
C25 C 0.4499(5) 0.1037(3) 0.0237(3) 0.0547(14) Uani 1 1 d . . .
H25 H 0.4132 0.0664 -0.0044 0.066 Uiso 1 1 calc R . .
C26 C 0.4105(4) 0.1294(3) 0.0841(3) 0.0431(12) Uani 1 1 d . . .
C27 C 0.3074(4) 0.0979(3) 0.1031(3) 0.0489(13) Uani 1 1 d . . .
H27 H 0.3130 0.0994 0.1552 0.059 Uiso 1 1 calc R . .
C28 C 0.2112(5) 0.1472(3) 0.0725(4) 0.0766(18) Uani 1 1 d . . .
H28A H 0.1475 0.1263 0.0859 0.115 Uiso 1 1 calc R . .
H28B H 0.2049 0.1484 0.0214 0.115 Uiso 1 1 calc R . .
H28C H 0.2214 0.1975 0.0909 0.115 Uiso 1 1 calc R . .
C29 C 0.2853(5) 0.0159(3) 0.0798(4) 0.0727(18) Uani 1 1 d . . .
H29A H 0.2199 -0.0006 0.0944 0.109 Uiso 1 1 calc R . .
H29B H 0.3427 -0.0156 0.1016 0.109 Uiso 1 1 calc R . .
H29C H 0.2794 0.0124 0.0289 0.109 Uiso 1 1 calc R . .
C30 C 0.7017(4) 0.1660(3) 0.3571(2) 0.0378(11) Uani 1 1 d . . .
C31 C 0.7592(4) 0.2211(3) 0.3986(3) 0.0498(13) Uani 1 1 d . . .
H31 H 0.7289 0.2681 0.4042 0.060 Uiso 1 1 calc R . .
C32 C 0.8627(5) 0.2056(3) 0.4318(3) 0.0597(15) Uani 1 1 d . . .
H32 H 0.9008 0.2424 0.4599 0.072 Uiso 1 1 calc R . .
C33 C 0.9089(4) 0.1368(3) 0.4236(3) 0.0577(15) Uani 1 1 d . . .
H33 H 0.9779 0.1272 0.4462 0.069 Uiso 1 1 calc R . .
C34 C 0.8539(4) 0.0827(3) 0.3825(3) 0.0596(15) Uani 1 1 d . . .
H34 H 0.8858 0.0364 0.3764 0.072 Uiso 1 1 calc R . .
C35 C 0.7498(4) 0.0964(3) 0.3496(3) 0.0476(13) Uani 1 1 d . . .
H35 H 0.7123 0.0588 0.3223 0.057 Uiso 1 1 calc R . .
C36 C 0.4971(3) -0.0154(2) 0.2494(2) 0.0359(11) Uani 1 1 d . . .
C37 C 0.5610(4) -0.0330(3) 0.1972(3) 0.0481(13) Uani 1 1 d . . .
H37 H 0.5922 0.0052 0.1739 0.058 Uiso 1 1 calc R . .
C38 C 0.5769(4) -0.1079(3) 0.1810(3) 0.0592(15) Uani 1 1 d . . .
H38 H 0.6177 -0.1197 0.1458 0.071 Uiso 1 1 calc R . .
C39 C 0.5346(4) -0.1637(3) 0.2150(4) 0.0632(17) Uani 1 1 d . . .
H39 H 0.5471 -0.2137 0.2037 0.076 Uiso 1 1 calc R . .
C40 C 0.4722(5) -0.1474(3) 0.2672(3) 0.0617(16) Uani 1 1 d . . .
H40 H 0.4431 -0.1864 0.2909 0.074 Uiso 1 1 calc R . .
C41 C 0.4539(4) -0.0737(3) 0.2837(3) 0.0487(13) Uani 1 1 d . . .
H41 H 0.4118 -0.0629 0.3185 0.058 Uiso 1 1 calc R . .
N1 N 0.3597(3) 0.18343(19) 0.33008(19) 0.0332(9) Uani 1 1 d . . .
N2 N 0.4329(3) 0.20855(18) 0.19107(19) 0.0322(9) Uani 1 1 d . . .
N3 N 0.5989(3) 0.1801(2) 0.3239(2) 0.0407(10) Uani 1 1 d . . .
N4 N 0.4724(3) 0.05930(19) 0.2614(2) 0.0395(10) Uani 1 1 d . . .
V1 V 0.47826(6) 0.15172(4) 0.28062(4) 0.0347(3) Uani 1 1 d . . .

loop_
_atom_site_aniso_label
_atom_site_aniso_U_11
_atom_site_aniso_U_22
_atom_site_aniso_U_33
_atom_site_aniso_U_23
_atom_site_aniso_U_13
_atom_site_aniso_U_12
C1 0.041(3) 0.027(2) 0.053(3) -0.001(2) 0.019(3) 0.005(2)
C2 0.043(3) 0.030(2) 0.059(4) -0.004(2) 0.020(3) 0.007(2)
C3 0.048(3) 0.038(3) 0.067(4) -0.005(2) 0.015(3) -0.009(2)
C4 0.074(4) 0.050(3) 0.109(6) -0.021(3) -0.007(4) -0.001(3)
C5 0.096(5) 0.060(4) 0.083(5) 0.005(3) 0.011(4) 0.018(3)
C6 0.073(4) 0.039(3) 0.090(5) 0.005(3) 0.046(4) -0.008(3)
C7 0.094(5) 0.050(3) 0.074(5) 0.015(3) 0.047(4) 0.008(3)
C8 0.069(4) 0.056(3) 0.057(4) 0.017(3) 0.026(3) 0.012(3)
C9 0.049(3) 0.045(3) 0.041(3) 0.008(2) 0.012(3) 0.010(2)
C10 0.056(4) 0.076(4) 0.045(4) -0.003(3) 0.018(3) 0.000(3)
C11 0.051(4) 0.125(5) 0.063(4) 0.030(4) 0.012(3) 0.019(4)
C12 0.071(4) 0.113(5) 0.052(4) -0.012(4) 0.002(3) -0.017(4)
C13 0.047(3) 0.044(3) 0.052(3) 0.005(2) 0.013(3) 0.006(2)
C14 0.036(3) 0.032(2) 0.049(3) -0.005(2) 0.013(2) 0.001(2)
C15 0.045(3) 0.024(2) 0.046(3) -0.002(2) 0.001(2) 0.001(2)
C16 0.041(3) 0.033(2) 0.037(3) 0.001(2) 0.002(2) -0.005(2)
C17 0.079(4) 0.047(3) 0.058(4) 0.012(3) 0.021(3) 0.013(3)
C18 0.039(3) 0.035(2) 0.033(3) -0.001(2) 0.004(2) 0.007(2)
C19 0.056(3) 0.045(3) 0.039(3) -0.001(2) 0.010(3) 0.004(2)
C20 0.055(3) 0.063(3) 0.038(3) -0.002(3) 0.014(3) -0.017(3)
C21 0.059(4) 0.133(6) 0.050(4) -0.007(4) 0.008(3) -0.033(4)
C22 0.107(5) 0.082(4) 0.079(5) -0.009(4) 0.038(4) -0.041(4)
C23 0.058(3) 0.064(3) 0.046(4) 0.001(3) 0.022(3) 0.009(3)
C24 0.062(4) 0.078(4) 0.039(3) -0.013(3) 0.007(3) 0.010(3)
C25 0.071(4) 0.053(3) 0.038(3) -0.017(2) 0.003(3) 0.003(3)
C26 0.051(3) 0.040(3) 0.035(3) -0.002(2) -0.002(2) 0.010(2)
C27 0.049(3) 0.045(3) 0.050(4) -0.006(2) -0.001(3) -0.005(2)
C28 0.059(4) 0.060(4) 0.107(6) -0.002(3) 0.000(4) 0.004(3)
C29 0.075(4) 0.043(3) 0.095(5) -0.014(3) -0.001(4) -0.005(3)
C30 0.037(3) 0.044(3) 0.033(3) 0.005(2) 0.007(2) -0.003(2)
C31 0.051(3) 0.047(3) 0.051(3) 0.000(3) 0.003(3) -0.001(2)
C32 0.057(4) 0.068(4) 0.050(4) -0.006(3) -0.003(3) -0.017(3)
C33 0.038(3) 0.086(4) 0.045(4) 0.002(3) -0.007(3) 0.008(3)
C34 0.056(4) 0.064(4) 0.060(4) 0.007(3) 0.012(3) 0.014(3)
C35 0.044(3) 0.048(3) 0.050(4) 0.003(2) 0.006(3) 0.003(2)
C36 0.031(2) 0.036(3) 0.037(3) -0.001(2) -0.007(2) 0.003(2)
C37 0.051(3) 0.050(3) 0.044(3) -0.005(2) 0.010(3) 0.005(2)
C38 0.048(3) 0.063(4) 0.065(4) -0.026(3) 0.004(3) 0.007(3)
C39 0.056(4) 0.035(3) 0.091(5) -0.008(3) -0.012(3) 0.004(3)
C40 0.069(4) 0.038(3) 0.071(4) 0.010(3) -0.014(3) -0.012(3)
C41 0.053(3) 0.043(3) 0.050(3) 0.005(2) 0.005(3) -0.002(2)
N1 0.035(2) 0.0318(19) 0.033(2) 0.0004(16) 0.0077(17) 0.0019(17)
N2 0.035(2) 0.0274(19) 0.033(2) 0.0018(16) 0.0021(17) 0.0010(16)
N3 0.042(2) 0.043(2) 0.037(2) -0.0032(18) 0.0087(19) -0.0024(18)
N4 0.045(2) 0.031(2) 0.044(3) 0.0025(16) 0.010(2) 0.0041(17)
V1 0.0364(5) 0.0310(4) 0.0376(5) 0.0000(3) 0.0089(3) 0.0023(3)

loop_
_atom_type_symbol
_atom_type_description
_atom_type_scat_dispersion_real
_atom_type_scat_dispersion_imag
_atom_type_scat_source
C C 0.0033 0.0016 'International Tables Vol C Tables 4.2.6.8 and 6.1.1.4'
H H 0.0000 0.0000 'International Tables Vol C Tables 4.2.6.8 and 6.1.1.4'
N N 0.0061 0.0033 'International Tables Vol C Tables 4.2.6.8 and 6.1.1.4'
V V 0.3005 0.5294 'International Tables Vol C Tables 4.2.6.8 and 6.1.1.4'

loop_
_geom_angle_atom_site_label_1
_geom_angle_atom_site_label_2
_geom_angle_atom_site_label_3
_geom_angle
_geom_angle_site_symmetry_1
_geom_angle_site_symmetry_3
_geom_angle_publ_flag
C2 C1 C9 122.2(4) . . ?
C2 C1 N1 117.0(4) . . ?
C9 C1 N1 120.6(4) . . ?
C1 C2 C6 117.0(5) . . ?
C1 C2 C3 122.1(4) . . ?
C6 C2 C3 120.9(5) . . ?
C2 C3 C5 112.6(4) . . ?
C2 C3 C4 114.0(4) . . ?
C5 C3 C4 108.8(5) . . ?
C2 C3 H3 107.0 . . ?
C5 C3 H3 107.0 . . ?
C4 C3 H3 107.0 . . ?
C3 C4 H4A 109.5 . . ?
C3 C4 H4B 109.5 . . ?
H4A C4 H4B 109.5 . . ?
C3 C4 H4C 109.5 . . ?
H4A C4 H4C 109.5 . . ?
H4B C4 H4C 109.5 . . ?
C3 C5 H5A 109.5 . . ?
C3 C5 H5B 109.5 . . ?
H5A C5 H5B 109.5 . . ?
C3 C5 H5C 109.5 . . ?
H5A C5 H5C 109.5 . . ?
H5B C5 H5C 109.5 . . ?
C7 C6 C2 121.1(6) . . ?
C7 C6 H6 119.5 . . ?
C2 C6 H6 119.5 . . ?
C8 C7 C6 120.2(5) . . ?
C8 C7 H7 119.9 . . ?
C6 C7 H7 119.9 . . ?
C7 C8 C9 121.7(6) . . ?
C7 C8 H8 119.2 . . ?
C9 C8 H8 119.2 . . ?
C8 C9 C1 117.7(5) . . ?
C8 C9 C10 120.1(5) . . ?
C1 C9 C10 122.2(4) . . ?
C9 C10 C11 110.1(5) . . ?
C9 C10 C12 110.7(4) . . ?
C11 C10 C12 111.0(5) . . ?
C9 C10 H10 108.3 . . ?
C11 C10 H10 108.3 . . ?
C12 C10 H10 108.3 . . ?
C10 C11 H11A 109.5 . . ?
C10 C11 H11B 109.5 . . ?
H11A C11 H11B 109.5 . . ?
C10 C11 H11C 109.5 . . ?
H11A C11 H11C 109.5 . . ?
H11B C11 H11C 109.5 . . ?
C10 C12 H12A 109.5 . . ?
C10 C12 H12B 109.5 . . ?
H12A C12 H12B 109.5 . . ?
C10 C12 H12C 109.5 . . ?
H12A C12 H12C 109.5 . . ?
H12B C12 H12C 109.5 . . ?
C14 C13 H13A 109.5 . . ?
C14 C13 H13B 109.5 . . ?
H13A C13 H13B 109.5 . . ?
C14 C13 H13C 109.5 . . ?
H13A C13 H13C 109.5 . . ?
H13B C13 H13C 109.5 . . ?
N1 C14 C15 121.7(4) . . ?
N1 C14 C13 121.1(4) . . ?
C15 C14 C13 117.2(4) . . ?
C16 C15 C14 131.5(4) . . ?
C16 C15 H15 114.3 . . ?
C14 C15 H15 114.3 . . ?
N2 C16 C15 123.1(4) . . ?
N2 C16 C17 120.4(4) . . ?
C15 C16 C17 116.5(4) . . ?
C16 C17 H17A 109.5 . . ?
C16 C17 H17B 109.5 . . ?
H17A C17 H17B 109.5 . . ?
C16 C17 H17C 109.5 . . ?
H17A C17 H17C 109.5 . . ?
H17B C17 H17C 109.5 . . ?
C19 C18 C26 121.6(4) . . ?
C19 C18 N2 119.8(4) . . ?
C26 C18 N2 118.4(4) . . ?
C18 C19 C23 117.7(5) . . ?
C18 C19 C20 123.6(4) . . ?
C23 C19 C20 118.6(5) . . ?
C19 C20 C22 113.4(5) . . ?
C19 C20 C21 109.6(4) . . ?
C22 C20 C21 109.8(5) . . ?
C19 C20 H20 107.9 . . ?
C22 C20 H20 107.9 . . ?
C21 C20 H20 107.9 . . ?
C20 C21 H21A 109.5 . . ?
C20 C21 H21B 109.5 . . ?
H21A C21 H21B 109.5 . . ?
C20 C21 H21C 109.5 . . ?
H21A C21 H21C 109.5 . . ?
H21B C21 H21C 109.5 . . ?
C20 C22 H22A 109.5 . . ?
C20 C22 H22B 109.5 . . ?
H22A C22 H22B 109.5 . . ?
C20 C22 H22C 109.5 . . ?
H22A C22 H22C 109.5 . . ?
H22B C22 H22C 109.5 . . ?
C24 C23 C19 121.2(5) . . ?
C24 C23 H23 119.4 . . ?
C19 C23 H23 119.4 . . ?
C23 C24 C25 120.5(5) . . ?
C23 C24 H24 119.7 . . ?
C25 C24 H24 119.7 . . ?
C24 C25 C26 121.1(5) . . ?
C24 C25 H25 119.4 . . ?
C26 C25 H25 119.4 . . ?
C25 C26 C18 117.8(5) . . ?
C25 C26 C27 120.5(4) . . ?
C18 C26 C27 121.7(4) . . ?
C26 C27 C29 114.0(4) . . ?
C26 C27 C28 111.4(4) . . ?
C29 C27 C28 109.1(4) . . ?
C26 C27 H27 107.3 . . ?
C29 C27 H27 107.3 . . ?
C28 C27 H27 107.3 . . ?
C27 C28 H28A 109.5 . . ?
C27 C28 H28B 109.5 . . ?
H28A C28 H28B 109.5 . . ?
C27 C28 H28C 109.5 . . ?
H28A C28 H28C 109.5 . . ?
H28B C28 H28C 109.5 . . ?
C27 C29 H29A 109.5 . . ?
C27 C29 H29B 109.5 . . ?
H29A C29 H29B 109.5 . . ?
C27 C29 H29C 109.5 . . ?
H29A C29 H29C 109.5 . . ?
H29B C29 H29C 109.5 . . ?
N3 C30 C31 120.7(4) . . ?
N3 C30 C35 120.8(4) . . ?
C31 C30 C35 118.6(4) . . ?
C30 C31 C32 119.7(5) . . ?
C30 C31 H31 120.2 . . ?
C32 C31 H31 120.2 . . ?
C33 C32 C31 120.9(5) . . ?
C33 C32 H32 119.5 . . ?
C31 C32 H32 119.5 . . ?
C34 C33 C32 120.0(5) . . ?
C34 C33 H33 120.0 . . ?
C32 C33 H33 120.0 . . ?
C33 C34 C35 120.2(5) . . ?
C33 C34 H34 119.9 . . ?
C35 C34 H34 119.9 . . ?
C30 C35 C34 120.6(5) . . ?
C30 C35 H35 119.7 . . ?
C34 C35 H35 119.7 . . ?
C41 C36 N4 121.4(4) . . ?
C41 C36 C37 118.7(4) . . ?
N4 C36 C37 119.7(4) . . ?
C38 C37 C36 119.2(5) . . ?
C38 C37 H37 120.4 . . ?
C36 C37 H37 120.4 . . ?
C39 C38 C37 121.3(5) . . ?
C39 C38 H38 119.4 . . ?
C37 C38 H38 119.4 . . ?
C38 C39 C40 120.4(5) . . ?
C38 C39 H39 119.8 . . ?
C40 C39 H39 119.8 . . ?
C41 C40 C39 119.7(5) . . ?
C41 C40 H40 120.1 . . ?
C39 C40 H40 120.1 . . ?
C40 C41 C36 120.8(5) . . ?
C40 C41 H41 119.6 . . ?
C36 C41 H41 119.6 . . ?
C14 N1 C1 121.0(3) . . ?
C14 N1 V1 116.7(3) . . ?
C1 N1 V1 122.0(3) . . ?
C16 N2 C18 122.4(4) . . ?
C16 N2 V1 116.4(3) . . ?
C18 N2 V1 120.2(3) . . ?
C30 N3 V1 152.3(3) . . ?
C36 N4 V1 164.6(3) . . ?
N4 V1 N3 113.62(18) . . ?
N4 V1 N1 111.70(16) . . ?
N3 V1 N1 112.54(16) . . ?
N4 V1 N2 108.17(17) . . ?
N3 V1 N2 112.70(16) . . ?
N1 V1 N2 96.86(14) . . ?

loop_
_geom_bond_atom_site_label_1
_geom_bond_atom_site_label_2
_geom_bond_distance
_geom_bond_site_symmetry_2
_geom_bond_publ_flag
C1 C2 1.410(7) . ?
C1 C9 1.402(7) . ?
C1 N1 1.445(6) . ?
C2 C6 1.407(7) . ?
C2 C3 1.496(7) . ?
C3 C5 1.529(7) . ?
C3 C4 1.532(7) . ?
C3 H3 0.9800 . ?
C4 H4A 0.9600 . ?
C4 H4B 0.9600 . ?
C4 H4C 0.9600 . ?
C5 H5A 0.9600 . ?
C5 H5B 0.9600 . ?
C5 H5C 0.9600 . ?
C6 C7 1.376(9) . ?
C6 H6 0.9300 . ?
C7 C8 1.379(8) . ?
C7 H7 0.9300 . ?
C8 C9 1.384(7) . ?
C8 H8 0.9300 . ?
C9 C10 1.509(7) . ?
C10 C11 1.528(8) . ?
C10 C12 1.549(7) . ?
C10 H10 0.9800 . ?
C11 H11A 0.9600 . ?
C11 H11B 0.9600 . ?
C11 H11C 0.9600 . ?
C12 H12A 0.9600 . ?
C12 H12B 0.9600 . ?
C12 H12C 0.9600 . ?
C13 C14 1.497(6) . ?
C13 H13A 0.9600 . ?
C13 H13B 0.9600 . ?
C13 H13C 0.9600 . ?
C14 N1 1.338(5) . ?
C14 C15 1.409(6) . ?
C15 C16 1.402(6) . ?
C15 H15 0.9300 . ?
C16 N2 1.336(5) . ?
C16 C17 1.518(6) . ?
C17 H17A 0.9600 . ?
C17 H17B 0.9600 . ?
C17 H17C 0.9600 . ?
C18 C19 1.399(6) . ?
C18 C26 1.406(6) . ?
C18 N2 1.444(5) . ?
C19 C23 1.411(7) . ?
C19 C20 1.509(7) . ?
C20 C22 1.516(7) . ?
C20 C21 1.540(8) . ?
C20 H20 0.9800 . ?
C21 H21A 0.9600 . ?
C21 H21B 0.9600 . ?
C21 H21C 0.9600 . ?
C22 H22A 0.9600 . ?
C22 H22B 0.9600 . ?
C22 H22C 0.9600 . ?
C23 C24 1.361(7) . ?
C23 H23 0.9300 . ?
C24 C25 1.379(7) . ?
C24 H24 0.9300 . ?
C25 C26 1.396(7) . ?
C25 H25 0.9300 . ?
C26 C27 1.516(7) . ?
C27 C29 1.533(6) . ?
C27 C28 1.542(7) . ?
C27 H27 0.9800 . ?
C28 H28A 0.9600 . ?
C28 H28B 0.9600 . ?
C28 H28C 0.9600 . ?
C29 H29A 0.9600 . ?
C29 H29B 0.9600 . ?
C29 H29C 0.9600 . ?
C30 N3 1.384(6) . ?
C30 C31 1.390(6) . ?
C30 C35 1.393(6) . ?
C31 C32 1.396(7) . ?
C31 H31 0.9300 . ?
C32 C33 1.371(7) . ?
C32 H32 0.9300 . ?
C33 C34 1.360(7) . ?
C33 H33 0.9300 . ?
C34 C35 1.395(7) . ?
C34 H34 0.9300 . ?
C35 H35 0.9300 . ?
C36 C41 1.380(6) . ?
C36 N4 1.387(5) . ?
C36 C37 1.409(6) . ?
C37 C38 1.383(7) . ?
C37 H37 0.9300 . ?
C38 C39 1.338(8) . ?
C38 H38 0.9300 . ?
C39 C40 1.390(8) . ?
C39 H39 0.9300 . ?
C40 C41 1.371(7) . ?
C40 H40 0.9300 . ?
C41 H41 0.9300 . ?
N1 V1 1.974(3) . ?
N2 V1 1.984(3) . ?
N3 V1 1.701(4) . ?
N4 V1 1.677(3) . ?
